data_7219928
loop_
_publ_author_name
'Garai, Antara'
'kumar, samir'
'Sinha, Woormileela'
'Purohit, Chandra Shekhar'
'Das, Ritwick'
'Kar, Sanjib'

_publ_section_title
;
 A comparative study of optical nonlinearities of trans- A2B-corroles in
 solution and in aggregated state
;
_journal_name_full 'RSC Adv.'
_journal_paper_doi 10.1039/C5RA03568F
_journal_year 2015
_chemical_formula_moiety 'C39 H24 Br2 Cl4 F2 N4 O1'
_chemical_formula_sum 'C39 H26 Br2 Cl4 F2 N4 O'
_chemical_formula_weight 906.26
_chemical_name_systematic
;
 ?
;
_space_group_IT_number 14
_symmetry_cell_setting monoclinic
_symmetry_space_group_name_Hall '-P 2ybc'
_symmetry_space_group_name_H-M 'P 1 21/c 1'
_atom_sites_solution_hydrogens geom
_atom_sites_solution_primary direct
_atom_sites_solution_secondary difmap
_audit_creation_method SHELXL-97
_audit_update_record
;
2013-06-25 deposited with the CCDC.
2015-03-16 downloaded from the CCDC.
;
_cell_angle_alpha 90.00
_cell_angle_beta 113.329(4)
_cell_angle_gamma 90.00
_cell_formula_units_Z 4
_cell_length_a 15.5405(10)
_cell_length_b 13.9867(9)
_cell_length_c 18.1492(13)
_cell_measurement_reflns_used 3510
_cell_measurement_temperature 293(2)
_cell_measurement_theta_max 20.10
_cell_measurement_theta_min 2.24
_cell_volume 3622.4(4)
_computing_cell_refinement 'Bruker SAINT'
_computing_data_collection 'Bruker APEX2'
_computing_data_reduction 'Bruker SAINT'
_computing_molecular_graphics 'Ortep-3 for Windows (Farrugia, 1997)'
_computing_publication_material 'WinGX publication routines (Farrugia, 1999)'
_computing_structure_refinement 'SHELXL-97 (Sheldrick, 2008)'
_computing_structure_solution 'SIR92 (Giacovazzo et al, 1993)'
_diffrn_ambient_temperature 293(2)
_diffrn_measured_fraction_theta_full 0.988
_diffrn_measured_fraction_theta_max 0.988
_diffrn_radiation_monochromator graphite
_diffrn_radiation_source 'fine-focus sealed tube'
_diffrn_radiation_type MoK\a
_diffrn_radiation_wavelength 0.71073
_diffrn_reflns_av_R_equivalents 0.1189
_diffrn_reflns_av_sigmaI/netI 0.0989
_diffrn_reflns_limit_h_max 18
_diffrn_reflns_limit_h_min -18
_diffrn_reflns_limit_k_max 16
_diffrn_reflns_limit_k_min -15
_diffrn_reflns_limit_l_max 21
_diffrn_reflns_limit_l_min -21
_diffrn_reflns_number 36446
_diffrn_reflns_theta_full 25.53
_diffrn_reflns_theta_max 25.53
_diffrn_reflns_theta_min 2.04
_exptl_absorpt_coefficient_mu 2.583
_exptl_absorpt_correction_T_max 0.7452
_exptl_absorpt_correction_T_min 0.5275
_exptl_absorpt_correction_type sphere
_exptl_absorpt_process_details SADBS
_exptl_crystal_colour Red
_exptl_crystal_density_diffrn 1.662
_exptl_crystal_density_method 'not measured'
_exptl_crystal_description Needle
_exptl_crystal_F_000 1808
_exptl_crystal_size_max 0.50
_exptl_crystal_size_mid 0.31
_exptl_crystal_size_min 0.28
_refine_diff_density_max 2.384
_refine_diff_density_min -1.531
_refine_diff_density_rms 0.131
_refine_ls_extinction_method none
_refine_ls_goodness_of_fit_ref 1.023
_refine_ls_hydrogen_treatment mixed
_refine_ls_matrix_type full
_refine_ls_number_parameters 469
_refine_ls_number_reflns 6673
_refine_ls_number_restraints 0
_refine_ls_restrained_S_all 1.023
_refine_ls_R_factor_all 0.1245
_refine_ls_R_factor_gt 0.0674
_refine_ls_shift/su_max 0.001
_refine_ls_shift/su_mean 0.000
_refine_ls_structure_factor_coef Fsqd
_refine_ls_weighting_details 'calc w=1/[\s^2^(Fo^2^)+(0.0894P)^2^+10.1682P] where P=(Fo^2^+2Fc^2^)/3'
_refine_ls_weighting_scheme calc
_refine_ls_wR_factor_gt 0.1615
_refine_ls_wR_factor_ref 0.1900
_reflns_number_gt 4057
_reflns_number_total 6673
_reflns_threshold_expression >2\s(I)
_cod_data_source_file c5ra03568f2.cif
_cod_data_source_block s_kar_g3
_cod_depositor_comments
;
The following automatic conversions were performed:

'_exptl_absorpt_correction_type' value 'Sphere' changed to 'sphere'
according to
/usr/data/users/saulius/crontab/automatic-downloads/rss-feeds/RSC/lib/dictionaries/cif_core.dic
dictionary named 'cif_core.dic' version 2.4.2 from 2011-04-26.

Automatic conversion script
Id: cif_fix_values 3105 2015-03-04 15:46:00Z robertas 
;
_cod_original_sg_symbol_H-M 'P 21/c'
_cod_database_code 7219928

loop_
_symmetry_equiv_pos_as_xyz
'x, y, z'
'-x, y+1/2, -z+1/2'
'-x, -y, -z'
'x, -y-1/2, z-1/2'

loop_
_atom_site_label
_atom_site_type_symbol
_atom_site_fract_x
_atom_site_fract_y
_atom_site_fract_z
_atom_site_U_iso_or_equiv
_atom_site_adp_type
_atom_site_occupancy
_atom_site_symmetry_multiplicity
_atom_site_calc_flag
_atom_site_refinement_flags
C1 C 0.7167(4) 0.0893(5) 0.6645(4) 0.0231(16) Uani 1 1 d .
C2 C 0.8041(4) 0.0639(5) 0.7261(4) 0.0241(16) Uani 1 1 d .
H2 H 0.8289 0.0893 0.7777 0.029 Uiso 1 1 calc R
C3 C 0.8458(4) -0.0042(5) 0.6972(4) 0.0263(17) Uani 1 1 d .
H3 H 0.9034 -0.0331 0.7258 0.032 Uiso 1 1 calc R
C4 C 0.7859(4) -0.0235(5) 0.6156(4) 0.0209(15) Uani 1 1 d .
C5 C 0.7986(4) -0.0830(5) 0.5595(4) 0.0208(15) Uani 1 1 d .
C6 C 0.7324(4) -0.0920(4) 0.4794(4) 0.0208(15) Uani 1 1 d .
C7 C 0.7363(5) -0.1425(5) 0.4122(4) 0.0244(16) Uani 1 1 d .
H7 H 0.7834 -0.1842 0.4131 0.029 Uiso 1 1 calc R
C8 C 0.6589(5) -0.1185(5) 0.3472(4) 0.0227(15) Uani 1 1 d .
H8 H 0.6426 -0.1407 0.2951 0.027 Uiso 1 1 calc R
C9 C 0.6079(4) -0.0536(5) 0.3733(4) 0.0202(15) Uani 1 1 d .
C10 C 0.5272(4) 0.0061(5) 0.3337(4) 0.0223(15) Uani 1 1 d .
C11 C 0.4768(4) 0.0431(5) 0.2559(4) 0.0233(15) Uani 1 1 d .
H11 H 0.4789 0.0204 0.2084 0.028 Uiso 1 1 calc R
C12 C 0.4242(4) 0.1187(5) 0.2632(4) 0.0238(16) Uani 1 1 d .
H12 H 0.3838 0.1555 0.2209 0.029 Uiso 1 1 calc R
C13 C 0.4413(4) 0.1318(5) 0.3453(4) 0.0218(15) Uani 1 1 d .
C14 C 0.4167(4) 0.2021(5) 0.3893(4) 0.0202(15) Uani 1 1 d .
C15 C 0.4623(4) 0.2102(5) 0.4735(4) 0.0239(16) Uani 1 1 d .
C16 C 0.4311(4) 0.2561(5) 0.5274(4) 0.0226(15) Uani 1 1 d .
H16 H 0.3746 0.2887 0.5130 0.027 Uiso 1 1 calc R
C17 C 0.4963(4) 0.2456(5) 0.6043(4) 0.0219(15) Uani 1 1 d .
H17 H 0.4921 0.2701 0.6504 0.026 Uiso 1 1 calc R
C18 C 0.5722(4) 0.1903(5) 0.6011(4) 0.0217(15) Uani 1 1 d .
C19 C 0.6524(4) 0.1587(5) 0.6669(4) 0.0208(15) Uani 1 1 d .
C20 C 0.8903(4) -0.1346(5) 0.5836(4) 0.0223(15) Uani 1 1 d .
C21 C 0.9723(5) -0.0847(5) 0.5979(4) 0.0302(17) Uani 1 1 d .
C22 C 1.0579(5) -0.1323(6) 0.6206(5) 0.0369(19) Uani 1 1 d .
H22 H 1.1122 -0.0981 0.6286 0.044 Uiso 1 1 calc R
C23 C 1.0619(5) -0.2304(6) 0.6312(5) 0.0356(19) Uani 1 1 d .
H23 H 1.1187 -0.2627 0.6475 0.043 Uiso 1 1 calc R
C24 C 0.9810(5) -0.2782(5) 0.6172(4) 0.0325(18) Uani 1 1 d .
C25 C 0.8944(5) -0.2345(5) 0.5936(4) 0.0296(17) Uani 1 1 d .
H25 H 0.8405 -0.2699 0.5845 0.036 Uiso 1 1 calc R
C26 C 0.3381(4) 0.2675(5) 0.3462(4) 0.0219(15) Uani 1 1 d .
C27 C 0.3414(5) 0.3666(5) 0.3547(4) 0.0272(16) Uani 1 1 d .
C28 C 0.2641(5) 0.4244(6) 0.3160(5) 0.0351(19) Uani 1 1 d .
H28 H 0.2686 0.4902 0.3237 0.042 Uiso 1 1 calc R
C29 C 0.1813(6) 0.3839(6) 0.2664(5) 0.041(2) Uani 1 1 d .
H29 H 0.1285 0.4215 0.2405 0.050 Uiso 1 1 calc R
C30 C 0.1777(5) 0.2855(6) 0.2557(5) 0.037(2) Uani 1 1 d .
C31 C 0.2524(5) 0.2285(6) 0.2922(4) 0.0296(17) Uani 1 1 d .
H31 H 0.2475 0.1631 0.2819 0.036 Uiso 1 1 calc R
C32 C 0.6696(4) 0.2061(5) 0.7451(4) 0.0217(15) Uani 1 1 d .
C33 C 0.6823(4) 0.3050(5) 0.7529(4) 0.0234(15) Uani 1 1 d .
H33 H 0.6829 0.3408 0.7099 0.028 Uiso 1 1 calc R
C34 C 0.6942(4) 0.3505(5) 0.8245(4) 0.0216(15) Uani 1 1 d .
H34 H 0.7035 0.4162 0.8294 0.026 Uiso 1 1 calc R
C35 C 0.6921(4) 0.2984(5) 0.8882(4) 0.0208(15) Uani 1 1 d .
C36 C 0.6810(4) 0.1996(5) 0.8823(4) 0.0230(16) Uani 1 1 d .
H36 H 0.6804 0.1642 0.9254 0.028 Uiso 1 1 calc R
C37 C 0.6709(4) 0.1545(5) 0.8109(4) 0.0256(16) Uani 1 1 d .
H37 H 0.6650 0.0883 0.8073 0.031 Uiso 1 1 calc R
C38 C 0.8710(6) 0.2629(6) 0.6164(5) 0.049(2) Uani 1 1 d .
H38A H 0.8151 0.2237 0.5944 0.058 Uiso 1 1 calc R
H38B H 0.9163 0.2298 0.6624 0.058 Uiso 1 1 calc R
C39 C 0.8290(6) 0.5144(6) 0.4679(5) 0.047(2) Uani 1 1 d .
H39A H 0.8747 0.5141 0.5230 0.056 Uiso 1 1 calc R
H39B H 0.8261 0.4505 0.4463 0.056 Uiso 1 1 calc R
N1 N 0.7079(3) 0.0345(4) 0.5995(3) 0.0222(13) Uani 1 1 d .
N2 N 0.6530(3) -0.0375(4) 0.4528(3) 0.0208(13) Uani 1 1 d .
H2A H 0.6350 0.0001 0.4815 0.025 Uiso 1 1 calc R
N3 N 0.5006(3) 0.0593(4) 0.3844(3) 0.0205(12) Uani 1 1 d .
H3A H 0.5190 0.0483 0.4350 0.025 Uiso 1 1 calc R
N4 N 0.5488(3) 0.1684(4) 0.5207(3) 0.0194(12) Uani 1 1 d .
H4 H 0.5823 0.1344 0.5027 0.023 Uiso 1 1 calc R
O1 O 0.7020(3) 0.3396(3) 0.9601(3) 0.0226(11) Uani 1 1 d .
H1 H 0.7089 0.3975 0.9578 0.034 Uiso 1 1 calc R
F1 F 0.9837(3) -0.3748(3) 0.6277(3) 0.0424(12) Uani 1 1 d .
F2 F 0.0959(3) 0.2454(3) 0.2070(3) 0.0495(13) Uani 1 1 d .
Cl1 Cl 0.8440(5) 0.3694(3) 0.6460(4) 0.204(3) Uani 1 1 d .
Cl2 Cl 0.91762(14) 0.27962(16) 0.54377(13) 0.0448(5) Uani 1 1 d .
Cl3 Cl 0.8644(2) 0.59416(19) 0.41230(16) 0.0689(8) Uani 1 1 d .
Cl4 Cl 0.71701(17) 0.54596(17) 0.46600(15) 0.0579(6) Uani 1 1 d .
Br1 Br 0.97024(5) 0.04786(5) 0.57895(5) 0.0364(2) Uani 1 1 d .
Br2 Br 0.45569(5) 0.43138(6) 0.41414(5) 0.0375(2) Uani 1 1 d .

loop_
_atom_site_aniso_label
_atom_site_aniso_U_11
_atom_site_aniso_U_22
_atom_site_aniso_U_33
_atom_site_aniso_U_23
_atom_site_aniso_U_13
_atom_site_aniso_U_12
C1 0.016(3) 0.024(4) 0.027(4) 0.001(3) 0.006(3) -0.006(3)
C2 0.019(3) 0.027(4) 0.020(4) -0.001(3) 0.001(3) 0.001(3)
C3 0.011(3) 0.033(4) 0.028(4) 0.001(3) 0.001(3) 0.004(3)
C4 0.013(3) 0.024(4) 0.025(4) 0.003(3) 0.007(3) 0.004(3)
C5 0.015(3) 0.022(4) 0.023(4) 0.001(3) 0.006(3) 0.001(3)
C6 0.017(3) 0.015(3) 0.030(4) -0.003(3) 0.009(3) -0.004(3)
C7 0.023(4) 0.023(4) 0.030(4) 0.003(3) 0.014(3) 0.004(3)
C8 0.024(4) 0.024(4) 0.020(4) 0.001(3) 0.010(3) -0.002(3)
C9 0.016(3) 0.022(4) 0.019(4) -0.001(3) 0.003(3) -0.005(3)
C10 0.018(3) 0.022(4) 0.025(4) -0.008(3) 0.006(3) -0.009(3)
C11 0.016(3) 0.033(4) 0.018(3) -0.002(3) 0.004(3) -0.001(3)
C12 0.014(3) 0.029(4) 0.026(4) 0.005(3) 0.005(3) -0.005(3)
C13 0.016(3) 0.023(4) 0.023(4) 0.002(3) 0.004(3) -0.004(3)
C14 0.014(3) 0.024(4) 0.023(4) 0.003(3) 0.007(3) -0.003(3)
C15 0.016(3) 0.020(4) 0.031(4) 0.007(3) 0.004(3) 0.004(3)
C16 0.013(3) 0.022(4) 0.031(4) 0.000(3) 0.007(3) 0.000(3)
C17 0.016(3) 0.023(4) 0.024(4) -0.005(3) 0.006(3) 0.001(3)
C18 0.017(3) 0.021(4) 0.026(4) -0.005(3) 0.007(3) -0.005(3)
C19 0.015(3) 0.022(4) 0.026(4) 0.001(3) 0.009(3) -0.003(3)
C20 0.016(3) 0.030(4) 0.020(4) 0.001(3) 0.007(3) 0.007(3)
C21 0.025(4) 0.036(4) 0.026(4) 0.002(3) 0.006(3) 0.004(3)
C22 0.017(4) 0.049(5) 0.039(5) 0.007(4) 0.005(3) 0.007(4)
C23 0.023(4) 0.038(5) 0.040(5) 0.008(4) 0.007(3) 0.015(4)
C24 0.030(4) 0.026(4) 0.030(4) 0.004(3) 0.001(3) 0.010(3)
C25 0.026(4) 0.031(4) 0.027(4) 0.002(3) 0.005(3) -0.001(3)
C26 0.019(3) 0.027(4) 0.019(4) 0.001(3) 0.008(3) 0.000(3)
C27 0.024(4) 0.033(4) 0.023(4) -0.002(3) 0.008(3) -0.001(3)
C28 0.039(5) 0.030(4) 0.036(4) 0.002(4) 0.016(4) 0.012(4)
C29 0.038(5) 0.046(5) 0.031(5) 0.006(4) 0.004(4) 0.020(4)
C30 0.016(4) 0.051(5) 0.038(5) 0.005(4) 0.003(3) 0.000(4)
C31 0.022(4) 0.038(4) 0.029(4) 0.009(3) 0.011(3) 0.010(3)
C32 0.008(3) 0.027(4) 0.027(4) -0.003(3) 0.004(3) 0.002(3)
C33 0.016(3) 0.024(4) 0.029(4) 0.005(3) 0.007(3) 0.002(3)
C34 0.017(3) 0.016(3) 0.030(4) -0.004(3) 0.007(3) -0.001(3)
C35 0.012(3) 0.022(4) 0.026(4) -0.005(3) 0.004(3) -0.001(3)
C36 0.014(3) 0.029(4) 0.020(4) 0.001(3) 0.001(3) -0.003(3)
C37 0.012(3) 0.026(4) 0.031(4) -0.004(3) 0.001(3) -0.002(3)
C38 0.039(5) 0.061(6) 0.042(5) -0.001(4) 0.012(4) -0.006(4)
C39 0.038(5) 0.042(5) 0.052(5) 0.000(4) 0.009(4) -0.006(4)
N1 0.012(3) 0.025(3) 0.028(3) -0.003(3) 0.006(2) 0.000(2)
N2 0.013(3) 0.021(3) 0.025(3) -0.005(3) 0.005(2) 0.003(2)
N3 0.014(3) 0.025(3) 0.019(3) 0.001(3) 0.003(2) -0.005(2)
N4 0.010(3) 0.025(3) 0.021(3) -0.002(2) 0.004(2) 0.007(2)
O1 0.017(2) 0.024(2) 0.022(3) -0.002(2) 0.0019(19) 0.000(2)
F1 0.034(2) 0.030(2) 0.052(3) 0.004(2) 0.004(2) 0.010(2)
F2 0.017(2) 0.066(3) 0.048(3) -0.003(2) -0.006(2) 0.004(2)
Cl1 0.417(9) 0.089(3) 0.258(6) 0.078(3) 0.296(7) 0.120(4)
Cl2 0.0336(11) 0.0542(13) 0.0448(12) 0.0035(10) 0.0137(9) 0.0024(10)
Cl3 0.093(2) 0.0607(16) 0.0633(17) -0.0038(13) 0.0415(15) -0.0198(15)
Cl4 0.0559(14) 0.0489(14) 0.0688(16) -0.0128(12) 0.0245(12) 0.0069(11)
Br1 0.0252(4) 0.0324(4) 0.0503(5) 0.0015(4) 0.0136(3) 0.0003(3)
Br2 0.0388(5) 0.0342(4) 0.0353(5) -0.0018(4) 0.0101(3) -0.0120(4)

loop_
_atom_type_symbol
_atom_type_description
_atom_type_scat_dispersion_real
_atom_type_scat_dispersion_imag
_atom_type_scat_source
C C 0.0033 0.0016 'International Tables Vol C Tables 4.2.6.8 and 6.1.1.4'
H H 0.0000 0.0000 'International Tables Vol C Tables 4.2.6.8 and 6.1.1.4'
N N 0.0061 0.0033 'International Tables Vol C Tables 4.2.6.8 and 6.1.1.4'
O O 0.0106 0.0060 'International Tables Vol C Tables 4.2.6.8 and 6.1.1.4'
F F 0.0171 0.0103 'International Tables Vol C Tables 4.2.6.8 and 6.1.1.4'
Cl Cl 0.1484 0.1585 'International Tables Vol C Tables 4.2.6.8 and 6.1.1.4'
Br Br -0.2901 2.4595 'International Tables Vol C Tables 4.2.6.8 and 6.1.1.4'

loop_
_geom_angle_atom_site_label_1
_geom_angle_atom_site_label_2
_geom_angle_atom_site_label_3
_geom_angle
N1 C1 C19 125.8(6)
N1 C1 C2 106.0(6)
C19 C1 C2 128.2(6)
C3 C2 C1 108.9(6)
C3 C2 H2 125.6
C1 C2 H2 125.6
C2 C3 C4 108.4(6)
C2 C3 H3 125.8
C4 C3 H3 125.8
N1 C4 C5 124.1(6)
N1 C4 C3 105.3(6)
C5 C4 C3 130.5(6)
C4 C5 C6 123.3(6)
C4 C5 C20 117.9(5)
C6 C5 C20 118.6(6)
N2 C6 C5 120.1(6)
N2 C6 C7 108.2(6)
C5 C6 C7 131.3(6)
C8 C7 C6 107.3(6)
C8 C7 H7 126.4
C6 C7 H7 126.4
C7 C8 C9 107.0(6)
C7 C8 H8 126.5
C9 C8 H8 126.5
N2 C9 C8 110.2(5)
N2 C9 C10 114.7(6)
C8 C9 C10 134.6(6)
N3 C10 C11 106.1(6)
N3 C10 C9 114.5(6)
C11 C10 C9 137.7(6)
C12 C11 C10 107.5(6)
C12 C11 H11 126.3
C10 C11 H11 126.3
C11 C12 C13 109.3(6)
C11 C12 H12 125.4
C13 C12 H12 125.4
N3 C13 C14 120.1(6)
N3 C13 C12 104.9(6)
C14 C13 C12 134.8(6)
C15 C14 C13 122.4(6)
C15 C14 C26 118.6(6)
C13 C14 C26 119.0(6)
N4 C15 C16 106.0(6)
N4 C15 C14 125.2(6)
C16 C15 C14 128.8(6)
C17 C16 C15 109.9(6)
C17 C16 H16 125.1
C15 C16 H16 125.1
C16 C17 C18 107.8(6)
C16 C17 H17 126.1
C18 C17 H17 126.1
N4 C18 C19 126.4(6)
N4 C18 C17 106.5(5)
C19 C18 C17 126.9(6)
C1 C19 C18 126.2(6)
C1 C19 C32 118.3(6)
C18 C19 C32 115.5(6)
C21 C20 C25 119.0(6)
C21 C20 C5 120.6(6)
C25 C20 C5 120.3(6)
C20 C21 C22 120.9(7)
C20 C21 Br1 121.0(5)
C22 C21 Br1 118.0(6)
C23 C22 C21 119.9(7)
C23 C22 H22 120.0
C21 C22 H22 120.0
C24 C23 C22 118.5(7)
C24 C23 H23 120.8
C22 C23 H23 120.8
C23 C24 F1 119.2(6)
C23 C24 C25 123.7(7)
F1 C24 C25 117.1(7)
C24 C25 C20 117.9(7)
C24 C25 H25 121.0
C20 C25 H25 121.0
C27 C26 C31 116.3(6)
C27 C26 C14 124.8(6)
C31 C26 C14 118.9(6)
C28 C27 C26 122.5(7)
C28 C27 Br2 115.9(5)
C26 C27 Br2 121.4(5)
C29 C28 C27 119.5(7)
C29 C28 H28 120.2
C27 C28 H28 120.2
C28 C29 C30 118.6(7)
C28 C29 H29 120.7
C30 C29 H29 120.7
C31 C30 F2 118.8(7)
C31 C30 C29 122.6(7)
F2 C30 C29 118.6(7)
C30 C31 C26 120.3(7)
C30 C31 H31 119.8
C26 C31 H31 119.8
C37 C32 C33 118.3(6)
C37 C32 C19 121.5(6)
C33 C32 C19 120.1(6)
C34 C33 C32 120.5(6)
C34 C33 H33 119.7
C32 C33 H33 119.7
C35 C34 C33 120.2(6)
C35 C34 H34 119.9
C33 C34 H34 119.9
C34 C35 O1 122.9(6)
C34 C35 C36 120.2(6)
O1 C35 C36 116.9(6)
C35 C36 C37 119.2(6)
C35 C36 H36 120.4
C37 C36 H36 120.4
C32 C37 C36 121.4(7)
C32 C37 H37 119.3
C36 C37 H37 119.3
Cl1 C38 Cl2 110.5(5)
Cl1 C38 H38A 109.6
Cl2 C38 H38A 109.6
Cl1 C38 H38B 109.6
Cl2 C38 H38B 109.6
H38A C38 H38B 108.1
Cl3 C39 Cl4 111.3(5)
Cl3 C39 H39A 109.4
Cl4 C39 H39A 109.4
Cl3 C39 H39B 109.4
Cl4 C39 H39B 109.4
H39A C39 H39B 108.0
C1 N1 C4 111.4(5)
C9 N2 C6 107.4(5)
C9 N2 H2A 126.3
C6 N2 H2A 126.3
C13 N3 C10 112.1(6)
C13 N3 H3A 124.0
C10 N3 H3A 124.0
C18 N4 C15 109.7(5)
C18 N4 H4 125.1
C15 N4 H4 125.1
C35 O1 H1 109.5

loop_
_geom_bond_atom_site_label_1
_geom_bond_atom_site_label_2
_geom_bond_distance
C1 N1 1.367(9)
C1 C19 1.405(9)
C1 C2 1.421(9)
C2 C3 1.369(10)
C2 H2 0.9300
C3 C4 1.428(9)
C3 H3 0.9300
C4 N1 1.389(8)
C4 C5 1.390(9)
C5 C6 1.414(9)
C5 C20 1.499(9)
C6 N2 1.365(8)
C6 C7 1.432(9)
C7 C8 1.352(9)
C7 H7 0.9300
C8 C9 1.405(9)
C8 H8 0.9300
C9 N2 1.351(8)
C9 C10 1.440(9)
C10 N3 1.369(8)
C10 C11 1.414(9)
C11 C12 1.375(10)
C11 H11 0.9300
C12 C13 1.419(9)
C12 H12 0.9300
C13 N3 1.365(8)
C13 C14 1.410(10)
C14 C15 1.411(9)
C14 C26 1.477(9)
C15 N4 1.405(8)
C15 C16 1.408(10)
C16 C17 1.370(9)
C16 H16 0.9300
C17 C18 1.430(9)
C17 H17 0.9300
C18 N4 1.391(8)
C18 C19 1.413(9)
C19 C32 1.492(9)
C20 C21 1.385(10)
C20 C25 1.406(10)
C21 C22 1.397(10)
C21 Br1 1.883(8)
C22 C23 1.382(11)
C22 H22 0.9300
C23 C24 1.356(10)
C23 H23 0.9300
C24 F1 1.362(8)
C24 C25 1.383(10)
C25 H25 0.9300
C26 C27 1.394(9)
C26 C31 1.414(9)
C27 C28 1.386(10)
C27 Br2 1.903(7)
C28 C29 1.367(11)
C28 H28 0.9300
C29 C30 1.389(11)
C29 H29 0.9300
C30 C31 1.346(10)
C30 F2 1.349(8)
C31 H31 0.9300
C32 C37 1.390(10)
C32 C33 1.396(9)
C33 C34 1.392(9)
C33 H33 0.9300
C34 C35 1.378(9)
C34 H34 0.9300
C35 O1 1.378(8)
C35 C36 1.391(9)
C36 C37 1.392(10)
C36 H36 0.9300
C37 H37 0.9300
C38 Cl1 1.691(10)
C38 Cl2 1.753(9)
C38 H38A 0.9700
C38 H38B 0.9700
C39 Cl3 1.733(9)
C39 Cl4 1.782(9)
C39 H39A 0.9700
C39 H39B 0.9700
N2 H2A 0.8600
N3 H3A 0.8600
N4 H4 0.8600
O1 H1 0.8200

loop_
_geom_torsion_atom_site_label_1
_geom_torsion_atom_site_label_2
_geom_torsion_atom_site_label_3
_geom_torsion_atom_site_label_4
_geom_torsion
N1 C1 C2 C3 0.4(8)
C19 C1 C2 C3 -177.4(7)
C1 C2 C3 C4 0.4(8)
C2 C3 C4 N1 -1.1(8)
C2 C3 C4 C5 176.6(7)
N1 C4 C5 C6 -0.8(11)
C3 C4 C5 C6 -178.1(7)
N1 C4 C5 C20 174.5(6)
C3 C4 C5 C20 -2.8(11)
C4 C5 C6 N2 2.8(10)
C20 C5 C6 N2 -172.4(6)
C4 C5 C6 C7 174.2(7)
C20 C5 C6 C7 -1.1(11)
N2 C6 C7 C8 -0.8(7)
C5 C6 C7 C8 -172.9(7)
C6 C7 C8 C9 0.3(7)
C7 C8 C9 N2 0.2(8)
C7 C8 C9 C10 171.2(7)
N2 C9 C10 N3 -9.5(8)
C8 C9 C10 N3 179.8(7)
N2 C9 C10 C11 153.0(7)
C8 C9 C10 C11 -17.7(14)
N3 C10 C11 C12 1.8(7)
C9 C10 C11 C12 -161.7(7)
C10 C11 C12 C13 0.9(7)
C11 C12 C13 N3 -3.2(7)
C11 C12 C13 C14 171.5(7)
N3 C13 C14 C15 10.4(10)
C12 C13 C14 C15 -163.6(7)
N3 C13 C14 C26 -167.3(6)
C12 C13 C14 C26 18.6(11)
C13 C14 C15 N4 16.4(10)
C26 C14 C15 N4 -165.9(6)
C13 C14 C15 C16 -160.5(7)
C26 C14 C15 C16 17.2(10)
N4 C15 C16 C17 1.6(7)
C14 C15 C16 C17 178.9(7)
C15 C16 C17 C18 -0.7(8)
C16 C17 C18 N4 -0.5(7)
C16 C17 C18 C19 -176.9(6)
N1 C1 C19 C18 -6.1(11)
C2 C1 C19 C18 171.3(7)
N1 C1 C19 C32 175.1(6)
C2 C1 C19 C32 -7.6(11)
N4 C18 C19 C1 -9.3(11)
C17 C18 C19 C1 166.4(7)
N4 C18 C19 C32 169.5(6)
C17 C18 C19 C32 -14.7(10)
C4 C5 C20 C21 -67.5(9)
C6 C5 C20 C21 108.0(8)
C4 C5 C20 C25 111.3(7)
C6 C5 C20 C25 -73.1(9)
C25 C20 C21 C22 1.0(11)
C5 C20 C21 C22 179.9(7)
C25 C20 C21 Br1 175.8(5)
C5 C20 C21 Br1 -5.3(9)
C20 C21 C22 C23 -1.7(12)
Br1 C21 C22 C23 -176.7(6)
C21 C22 C23 C24 1.5(12)
C22 C23 C24 F1 -179.7(7)
C22 C23 C24 C25 -0.7(12)
C23 C24 C25 C20 -0.1(11)
F1 C24 C25 C20 179.0(6)
C21 C20 C25 C24 -0.1(10)
C5 C20 C25 C24 -179.0(6)
C15 C14 C26 C27 51.0(10)
C13 C14 C26 C27 -131.2(7)
C15 C14 C26 C31 -128.8(7)
C13 C14 C26 C31 49.0(9)
C31 C26 C27 C28 3.2(11)
C14 C26 C27 C28 -176.6(7)
C31 C26 C27 Br2 -171.9(5)
C14 C26 C27 Br2 8.3(10)
C26 C27 C28 C29 -1.0(12)
Br2 C27 C28 C29 174.4(6)
C27 C28 C29 C30 -0.8(12)
C28 C29 C30 C31 0.2(13)
C28 C29 C30 F2 179.8(7)
F2 C30 C31 C26 -177.4(7)
C29 C30 C31 C26 2.3(12)
C27 C26 C31 C30 -3.8(10)
C14 C26 C31 C30 176.0(7)
C1 C19 C32 C37 -62.1(8)
C18 C19 C32 C37 118.9(7)
C1 C19 C32 C33 119.5(7)
C18 C19 C32 C33 -59.4(8)
C37 C32 C33 C34 -1.3(9)
C19 C32 C33 C34 177.1(6)
C32 C33 C34 C35 -0.9(9)
C33 C34 C35 O1 -179.0(6)
C33 C34 C35 C36 2.0(9)
C34 C35 C36 C37 -0.8(9)
O1 C35 C36 C37 -179.9(5)
C33 C32 C37 C36 2.5(9)
C19 C32 C37 C36 -175.9(6)
C35 C36 C37 C32 -1.5(9)
C19 C1 N1 C4 176.7(6)
C2 C1 N1 C4 -1.1(7)
C5 C4 N1 C1 -176.5(6)
C3 C4 N1 C1 1.3(7)
C8 C9 N2 C6 -0.7(7)
C10 C9 N2 C6 -173.7(5)
C5 C6 N2 C9 174.1(6)
C7 C6 N2 C9 0.9(7)
C14 C13 N3 C10 -171.2(6)
C12 C13 N3 C10 4.5(7)
C11 C10 N3 C13 -4.0(7)
C9 C10 N3 C13 163.8(5)
C19 C18 N4 C15 177.9(6)
C17 C18 N4 C15 1.5(7)
C16 C15 N4 C18 -1.9(7)
C14 C15 N4 C18 -179.4(6)
